data_2005760
loop_
_publ_author_name
'Ganesh, V. K.'
'Velmurugan, D.'
'Thiruvalluvar, A.'
'Parthasarathi, V.'
'Ramasubbu, N.'
'Natarajan, D.'

_publ_section_title
;
 1-Methyl-2-phenyldecahydroquinolin-4-one Oxime
;
_journal_issue 12
_journal_name_full 'Acta Crystallographica Section C'
_journal_page_first 3177
_journal_page_last 3179
_journal_paper_doi 10.1107/S0108270196009456
_journal_volume 52
_journal_year 1996
_chemical_formula_sum 'C16 H22 N2 O'
_chemical_formula_weight 258.36
_space_group_IT_number 14
_symmetry_cell_setting monoclinic
_symmetry_space_group_name_Hall '-P 2yn'
_symmetry_space_group_name_H-M 'P 1 21/n 1'
_atom_type_scat_source IntTabIV
_cell_angle_alpha 90
_cell_angle_beta 101.62(1)
_cell_angle_gamma 90
_cell_formula_units_Z 4
_cell_length_a 7.6940(1)
_cell_length_b 11.1350(1)
_cell_length_c 17.6949(1)
_cell_measurement_reflns_used 24
_cell_measurement_temperature 298
_cell_measurement_theta_max 25
_cell_measurement_theta_min 16
_cell_volume 1484.90(6)
_computing_cell_refinement 'SDP (Frenz, 1978)'
_computing_data_collection 'Enraf--Nonius CAD-4 Software (Enraf-Nonius, 1989)'
_computing_data_reduction SDP
_computing_molecular_graphics 'ORTEPII (Johnson, 1976)'
_computing_publication_material 'PARST (Nardelli, 1983)'
_computing_structure_refinement 'SHELX76 (Sheldrick, 1976)'
_computing_structure_solution 'SHELXS86 (Sheldrick, 1990)'
_diffrn_measurement_device 'Enraf-Nonius CAD-4'
_diffrn_measurement_method '\w/2\q scans'
_diffrn_radiation_type CuK\a
_diffrn_radiation_wavelength 1.54184
_diffrn_reflns_av_R_equivalents 0.016
_diffrn_reflns_limit_h_max 8
_diffrn_reflns_limit_h_min 0
_diffrn_reflns_limit_k_max 13
_diffrn_reflns_limit_k_min 0
_diffrn_reflns_limit_l_max 20
_diffrn_reflns_limit_l_min -20
_diffrn_reflns_number 2859
_diffrn_reflns_theta_max 65
_diffrn_standards_decay_% <1.5
_diffrn_standards_interval_count 200
_diffrn_standards_interval_time 120
_diffrn_standards_number 3
_exptl_absorpt_coefficient_mu 0.54
_exptl_absorpt_correction_T_max 0.986
_exptl_absorpt_correction_T_min 0.835
_exptl_absorpt_correction_type empirical
_exptl_crystal_colour colourless
_exptl_crystal_density_diffrn 1.16
_exptl_crystal_description needle
_exptl_crystal_size_max 0.4
_exptl_crystal_size_mid 0.38
_exptl_crystal_size_min 0.26
_refine_diff_density_max 0.289
_refine_diff_density_min -0.225
_refine_ls_extinction_method none
_refine_ls_goodness_of_fit_obs 0.95
_refine_ls_hydrogen_treatment refall
_refine_ls_number_parameters 260
_refine_ls_number_reflns 2007
_refine_ls_R_factor_obs 0.05
_refine_ls_shift/esd_max 0.017
_refine_ls_structure_factor_coef F
_refine_ls_weighting_details 'w = 1/[\s^2^(F)+0.0078F^2^]'
_refine_ls_weighting_scheme calc
_refine_ls_wR_factor_obs 0.067
_reflns_number_observed 2007
_reflns_number_total 2431
_reflns_observed_criterion I>2\s(I)
_cod_data_source_file de1035.cif
_cod_data_source_block de1035a
_cod_depositor_comments
;
The following automatic conversions were performed:

'_refine_ls_weighting_scheme' value ' 1/[\s^2^(F)+0.0078F^2^]' was
changed to 'calc'. New tag '_refine_ls_weighting_details' was
created. The value of the new tag was set to 'w =
1/[\s^2^(F)+0.0078F^2^]'.

Automatic conversion script
Id: cif_fix_values 3143 2015-03-26 13:38:13Z robertas 
;
_cod_original_cell_volume 1484.90(10)
_cod_original_sg_symbol_H-M 'P 21/n'
_cod_database_code 2005760

loop_
_symmetry_equiv_pos_as_xyz
x,y,z
1/2+x,1/2-y,1/2+z
-x,-y,-z
1/2-x,1/2+y,1/2-z

loop_
_atom_site_label
_atom_site_fract_x
_atom_site_fract_y
_atom_site_fract_z
_atom_site_B_iso_or_equiv
N1 .4946(2) .6338(1) .1695(1) 3.03(5)
C2 .5584(3) .7195(2) .2337(1) 3.38(5)
C3 .4073(3) .7503(2) .2740(1) 4.06(5)
C4 .2528(3) .8000(2) .2177(1) 3.31(5)
C5 .0572(4) .7945(2) .0828(1) 4.76(8)
C6 -.0031(4) .7138(3) .0128(2) 5.55(8)
C7 .1523(4) .6725(3) -.0204(1) 5.28(8)
C8 .2948(4) .6126(2) .0401(1) 4.30(7)
C9 .3569(3) .6934(2) .1100(1) 3.36(5)
C10 .1966(3) .7308(2) .1436(1) 3.38(5)
C11 .6451(4) .5936(3) .1358(1) 4.99(8)
N12 .1631(3) .8927(2) .2282(1) 3.69(5)
O13 .2219(2) .9435(1) .3019(1) 4.60(5)
C14 .7153(3) .6719(2) .2924(1) 3.50(5)
C15 .8695(3) .7384(3) .3093(1) 4.48(7)
C16 1.0118(4) .7001(3) .3645(2) 5.63(9)
C17 1.0028(4) .5920(3) .4027(2) 5.74(9)
C18 .8482(4) .5257(2) .3859(2) 5.24(8)
C19 .7047(3) .5648(2) .3320(1) 4.17(7)
H2 0.598(4) .802(2) .213(1) .057(8)
H3A .369(4) .666(2) .298(1) .078(8)
H3B .446(4) .811(2) .316(2) .068(8)
H5A -.050(4) .821(2) .106(2) .079(8)
H5B .112(4) .870(2) .064(1) .070(8)
H6A -.085(4) .763(2) -.029(1) .079(8)
H6B -.068(4) .639(2) .030(1) .096(8)
H7A .214(4) .747(2) -.038(1) .075(8)
H7B .108(4) .618(2) -.065(1) .073(8)
H8A .246(4) .534(2) .058(1) .074(8)
H8B .396(4) .594(2) .014(2) .071(8)
H9 .412(4) .774(2) .093(1) .054(8)
H10 .141(4) .651(2) .159(1) .053(8)
H11A .603(4) .527(2) .095(2) .083(8)
H11B .741(4) .557(2) .181(2) .089(8)
H11C .693(4) .666(2) .110(1) .088(8)
H13 .177(4) 1.012(2) .327(2) .150(8)
H15 .880(4) .817(2) .282(1) .077(8)
H16 1.133(4) .745(2) .377(2) .048(8)
H17 1.112(4) .559(2) .444(1) .098(8)
H18 .830(4) .447(2) .414(2) .075(8)
H19 .591(4) .516(2) .321(2) .072(8)

loop_
_geom_angle_atom_site_label_1
_geom_angle_atom_site_label_2
_geom_angle_atom_site_label_3
_geom_angle
_geom_angle_publ_flag
C9 N1 C11 110.70(10) yes
C2 N1 C11 109.8(2) yes
C2 N1 C9 109.40(10) yes
N1 C2 C14 113.1(2) yes
N1 C2 C3 109.7(2) yes
C3 C2 C14 109.6(2) yes
C2 C3 C4 110.9(2) yes
C3 C4 N12 125.7(2) yes
C3 C4 C10 116.2(2) yes
C10 C4 N12 118.1(2) yes
C6 C5 C10 110.7(2) yes
C5 C6 C7 111.2(3) yes
C6 C7 C8 112.0(2) yes
C7 C8 C9 112.0(2) yes
N1 C9 C8 111.8(2) yes
C8 C9 C10 109.7(2) yes
N1 C9 C10 111.1(2) yes
C5 C10 C9 111.0(2) yes
C4 C10 C9 111.4(2) yes
C4 C10 C5 114.3(2) yes
C4 N12 O13 112.2(2) yes
C2 C14 C19 121.5(2) yes
C2 C14 C15 119.4(2) yes
C15 C14 C19 119.0(2) yes
C14 C15 C16 120.9(3) yes
C15 C16 C17 120.1(3) yes
C16 C17 C18 118.9(3) yes
C17 C18 C19 121.1(2) yes
C14 C19 C18 119.9(2) yes
N1 C2 H2 112.0(10) no
C14 C2 H2 107.0(10) no
C3 C2 H2 106.0(10) no
C2 C3 H3B 111(2) no
C2 C3 H3A 106.0(10) no
H3A C3 H3B 111(2) no
C4 C3 H3B 109.0(10) no
C4 C3 H3A 110.0(10) no
H5A C5 H5B 108(2) no
C10 C5 H5B 109(2) no
C10 C5 H5A 111(2) no
C6 C5 H5B 107.0(10) no
C6 C5 H5A 111(2) no
C5 C6 H6B 109.0(10) no
C5 C6 H6A 108.0(10) no
H6A C6 H6B 112(2) no
C7 C6 H6B 109.0(10) no
C7 C6 H6A 108.0(10) no
C6 C7 H7B 109(2) no
C6 C7 H7A 109.0(10) no
H7A C7 H7B 111.0(10) no
C8 C7 H7B 112.0(10) no
C8 C7 H7A 105(2) no
C7 C8 H8B 106(2) no
C7 C8 H8A 110(2) no
H8A C8 H8B 109(2) no
C9 C8 H8B 110(2) no
C9 C8 H8A 109.0(10) no
C8 C9 H9 110.0(10) no
N1 C9 H9 108.0(10) no
C10 C9 H9 106.0(10) no
C9 C10 H10 106.0(10) no
C5 C10 H10 108.0(10) no
C4 C10 H10 106.0(10) no
N1 C11 H11C 109.0(10) no
N1 C11 H11B 107(2) no
N1 C11 H11A 110(2) no
H11B C11 H11C 112(2) no
H11A C11 H11C 110(2) no
H11A C11 H11B 109(2) no
N12 O13 H13 131(2) no
C14 C15 H15 121.0(10) no
C16 C15 H15 119(2) no
C15 C16 H16 123.0(10) no
C17 C16 H16 116(2) no
C16 C17 H17 122(2) no
C18 C17 H17 119.0(10) no
C17 C18 H18 123(2) no
C19 C18 H18 116(2) no
C18 C19 H19 120.0(10) no
C14 C19 H19 120(2) no

loop_
_geom_bond_atom_site_label_1
_geom_bond_atom_site_label_2
_geom_bond_distance
_geom_bond_publ_flag
N1 C2 1.489(2) yes
N1 C9 1.491(2) yes
N1 C11 1.475(4) yes
C2 C3 1.520(3) yes
C2 C14 1.521(3) yes
C3 C4 1.495(3) yes
C4 C10 1.507(3) yes
C4 N12 1.276(3) yes
C5 C6 1.523(4) yes
C5 C10 1.532(3) yes
C6 C7 1.506(5) yes
C7 C8 1.523(3) yes
C8 C9 1.526(3) yes
C9 C10 1.531(3) yes
N12 O13 1.410(2) yes
C14 C15 1.379(3) yes
C14 C19 1.394(3) yes
C15 C16 1.380(4) yes
C16 C17 1.389(5) yes
C17 C18 1.381(4) yes
C18 C19 1.376(4) yes
C2 H2 1.06(2) no
C3 H3A 1.10(2) no
C3 H3B 1.00(3) no
C5 H5A 1.04(3) no
C5 H5B 1.03(2) no
C6 H6A 1.03(2) no
C6 H6B 1.05(3) no
C7 H7A 1.03(3) no
C7 H7B 1.00(2) no
C8 H8A 1.03(2) no
C8 H8B 1.00(3) no
C9 H9 1.06(2) no
C10 H10 1.05(2) no
C11 H11A 1.04(3) no
C11 H11B 1.06(3) no
C11 H11C 1.03(2) no
O13 H13 .98(3) no
C15 H15 1.01(2) no
C16 H16 1.04(3) no
C17 H17 1.06(2) no
C18 H18 1.03(3) no
C19 H19 1.02(3) no
